data_9008250
loop_
_publ_author_name
'Venetopoulos, C. C.'
'Rentzeperis, P. J.'

_publ_section_title
;
 The crystal structure of laurionite, Pb(OH)Cl
;
_journal_name_full 'Zeitschrift fur Kristallographie'
_journal_page_first 246
_journal_page_last 259
_journal_volume 141
_journal_year 1975
_chemical_formula_sum 'Cl H O Pb'
_chemical_name_mineral Laurionite
_space_group_IT_number 62
_symmetry_space_group_name_Hall '-P 2n 2ac'
_symmetry_space_group_name_H-M 'P c m n'
_cell_angle_alpha 90
_cell_angle_beta 90
_cell_angle_gamma 90
_cell_length_a 9.6987
_cell_length_b 4.0203
_cell_length_c 7.1110
_cell_formula_units_Z 4
_cell_volume 277.270
_database_code_amcsd 0010776
_exptl_crystal_density_diffrn 6.220
_cod_original_formula_sum 'Pb O H Cl'
_cod_database_code 9008250

loop_
_space_group_symop_operation_xyz
x,y,z
x,1/2-y,z
-x,1/2+y,-z
1/2+x,1/2+y,1/2-z
1/2-x,1/2-y,1/2+z
1/2-x,y,1/2+z
1/2+x,-y,1/2-z
-x,-y,-z

loop_
_atom_site_aniso_label
_atom_site_aniso_U_11
_atom_site_aniso_U_22
_atom_site_aniso_U_33
_atom_site_aniso_U_12
_atom_site_aniso_U_13
_atom_site_aniso_U_23
Pb 0.02287 0.00917 0.01768 0.00000 0.00943 0.00000
O 0.01191 0.00041 0.03100 0.00000 0.00210 0.00000
Cl 0.01763 0.01097 0.01537 0.00000 0.00105 0.00000

loop_
_atom_site_label
_atom_site_fract_x
_atom_site_fract_y
_atom_site_fract_z
_atom_site_U_iso_or_equiv
Pb 0.08770 0.25000 0.79736 0.01672
O 0.04220 0.25000 0.12230 0.01469
H 0.11000 0.25000 0.22300 0.03800
Cl 0.82020 0.25000 0.55640 0.01520

loop_
_cod_related_entry_id
_cod_related_entry_database
_cod_related_entry_code
1 AMCSD 0010776
